data_7045266
loop_
_publ_author_name
'Wang, Kai'
'Chen, Zi-Lu'
'Zou, Hua-Hong'
'Zhang, Shu-Hua'
'Li, Yan'
'Zhang, Xiu-Qing'
'Sun, Wei-Yin'
'Liang, Fu-Pei'

_publ_section_title
;
 Diacylhydrazone-assembled {Ln<sub>11</sub>} nanoclusters featuring a
 &quot;double-boats conformation&quot; topology: synthesis, structures and
 magnetism.
;
_journal_issue 7
_journal_name_full 'Dalton transactions (Cambridge, England : 2003)'
_journal_page_first 2337
_journal_page_last 2343
_journal_paper_doi 10.1039/c7dt03179c
_journal_volume 47
_journal_year 2018
_chemical_formula_moiety 'C97 H94 Dy11 N28 O67, H O, 4(C H4 O)'
_chemical_formula_sum 'C101 H110.99 Dy11 N28 O72'
_chemical_formula_weight 4656.67
_space_group_crystal_system monoclinic
_space_group_IT_number 15
_space_group_name_Hall '-C 2yc'
_space_group_name_H-M_alt 'C 1 2/c 1'
_symmetry_space_group_name_Hall '-C 2yc'
_symmetry_space_group_name_H-M 'C 1 2/c 1'
_atom_sites_solution_hydrogens mixed
_audit_creation_date 2017-12-12
_audit_creation_method
;
Olex2 1.2
(compiled 2017.08.10 svn.r3458 for OlexSys, GUI svn.r5381)
;
_audit_update_record
;
2017-12-12 deposited with the CCDC.
2018-01-11 downloaded from the CCDC.
;
_cell_angle_alpha 90
_cell_angle_beta 94.675(3)
_cell_angle_gamma 90
_cell_formula_units_Z 4
_cell_length_a 31.3535(12)
_cell_length_b 12.8876(5)
_cell_length_c 33.2676(6)
_cell_measurement_reflns_used 34026
_cell_measurement_temperature 120.15
_cell_measurement_theta_max 28.555
_cell_measurement_theta_min 2.9169
_cell_volume 13397.8(8)
_computing_cell_refinement
;
CrysAlisPro, Agilent Technologies,
Version 1.171.35.21 (release 20-01-2012 CrysAlis171 .NET)
(compiled Jan 23 2012,18:06:46)
;
_computing_data_collection
;
CrysAlisPro, Agilent Technologies,
Version 1.171.35.21 (release 20-01-2012 CrysAlis171 .NET)
(compiled Jan 23 2012,18:06:46)
;
_computing_data_reduction
;
CrysAlisPro, Agilent Technologies,
Version 1.171.35.21 (release 20-01-2012 CrysAlis171 .NET)
(compiled Jan 23 2012,18:06:46)
;
_computing_molecular_graphics 'Olex2 (Dolomanov et al., 2009)'
_computing_publication_material 'Olex2 (Dolomanov et al., 2009)'
_computing_structure_refinement 'ShelXL (Sheldrick, 2015)'
_diffrn_ambient_temperature 120.15
_diffrn_measured_fraction_theta_full 0.998
_diffrn_measured_fraction_theta_max 0.998
_diffrn_measurement_device_type 'SuperNova, Single source at offset), Eos'
_diffrn_radiation_type MoK\a
_diffrn_radiation_wavelength 0.71073
_diffrn_reflns_av_R_equivalents 0.0509
_diffrn_reflns_av_unetI/netI 0.0387
_diffrn_reflns_Laue_measured_fraction_full 0.998
_diffrn_reflns_Laue_measured_fraction_max 0.998
_diffrn_reflns_limit_h_max 38
_diffrn_reflns_limit_h_min -38
_diffrn_reflns_limit_k_max 15
_diffrn_reflns_limit_k_min -15
_diffrn_reflns_limit_l_max 41
_diffrn_reflns_limit_l_min -40
_diffrn_reflns_number 65503
_diffrn_reflns_point_group_measured_fraction_full 0.998
_diffrn_reflns_point_group_measured_fraction_max 0.998
_diffrn_reflns_theta_full 25.242
_diffrn_reflns_theta_max 26.000
_diffrn_reflns_theta_min 2.950
_exptl_absorpt_coefficient_mu 6.166
_exptl_absorpt_correction_T_max 0.638
_exptl_absorpt_correction_T_min 0.578
_exptl_absorpt_correction_type multi-scan
_exptl_absorpt_process_details
;
CrysAlisPro, Agilent Technologies,
Version 1.171.35.21 (release 20-01-2012 CrysAlis171 .NET)
(compiled Jan 23 2012,18:06:46)
Empirical absorption correction using spherical harmonics,
 implemented in SCALE3 ABSPACK scaling algorithm.
;
_exptl_crystal_colour yellow
_exptl_crystal_colour_primary yellow
_exptl_crystal_density_diffrn 2.309
_exptl_crystal_description block
_exptl_crystal_F_000 8860
_exptl_crystal_size_max 0.1
_exptl_crystal_size_mid 0.09
_exptl_crystal_size_min 0.08
_refine_diff_density_max 1.900
_refine_diff_density_min -2.389
_refine_diff_density_rms 0.204
_refine_ls_extinction_method none
_refine_ls_goodness_of_fit_ref 1.190
_refine_ls_hydrogen_treatment constr
_refine_ls_matrix_type full
_refine_ls_number_parameters 989
_refine_ls_number_reflns 13130
_refine_ls_number_restraints 101
_refine_ls_restrained_S_all 1.216
_refine_ls_R_factor_all 0.0562
_refine_ls_R_factor_gt 0.0487
_refine_ls_shift/su_max 0.001
_refine_ls_shift/su_mean 0.000
_refine_ls_structure_factor_coef Fsqd
_refine_ls_weighting_details 'w=1/[\s^2^(Fo^2^)+(0.0240P)^2^+405.5377P] where P=(Fo^2^+2Fc^2^)/3'
_refine_ls_weighting_scheme calc
_refine_ls_wR_factor_gt 0.1064
_refine_ls_wR_factor_ref 0.1117
_reflns_Friedel_coverage 0.000
_reflns_number_gt 11649
_reflns_number_total 13130
_reflns_threshold_expression 'I > 2\s(I)'
_cod_data_source_file c7dt03179c2.cif
_cod_data_source_block 3-Dy11
_cod_depositor_comments 'Adding full bibliography for 7045264--7045266.cif.'
_cod_original_cell_volume 13397.7(7)
_cod_database_code 7045266
_shelx_shelxl_version_number 2016/6
_shelx_space_group_comment
;
The symmetry employed for this shelxl refinement is uniquely defined
by the following loop, which should always be used as a source of
symmetry information in preference to the above space-group names.
They are only intended as comments.
;
_shelx_estimated_absorpt_t_max 0.638
_shelx_estimated_absorpt_t_min 0.578
_olex2_refinement_description
;
1. Fixed Uiso
 At 1.2 times of:
  All C(H) groups, H19A of O19, H35A of O35, H17 of O17, H16 of O16, H20 of
  O20, H15 of O15, H21 of O21, All O(H,H) groups
 At 1.5 times of:
  All C(H,H,H) groups, H20' of O20', H2W of O2W
2. Restrained distances
 O20-C56
 1.4 with sigma of 0.01
 O22-C55
 1.1 with sigma of 0.01
 Dy2-O20
 2.6 with sigma of 0.01
 O19-C57
 1.4 with sigma of 0.01
 N13-O30 = N13-O29 = N13-O31 = N13-O30'
 1.2 with sigma of 0.02
 O30-O29 = O30-O31 = O29-O31
 2.4 with sigma of 0.02
 O30'-O29 = O30'-O31
 2.4 with sigma of 0.02
3. Rigid bond restraints
 Dy2, O20
 with sigma for 1-2 distances of 0.001 and sigma for 1-3 distances of 0.001
 O22, C55
 with sigma for 1-2 distances of 0.001 and sigma for 1-3 distances of 0.001
 O30, N13
 with sigma for 1-2 distances of 0.001 and sigma for 1-3 distances of 0.001
 O20, C56
 with sigma for 1-2 distances of 0.001 and sigma for 1-3 distances of 0.001
4. Uiso/Uaniso restraints and constraints
Dy4 \\sim O22 \\sim C55: within 2A with sigma of 0.01 and sigma for terminal
atoms of 0.01
Uanis(C55) \\sim Ueq, Uanis(C56) \\sim Ueq, Uanis(O19) \\sim Ueq, Uanis(C57)
\\sim Ueq, Uanis(C38) \\sim Ueq, Uanis(O2W) \\sim Ueq: with sigma of 0.01 and
sigma for terminal atoms of 0.02
Uanis(O29) \\sim Ueq, Uanis(O30) \\sim Ueq, Uanis(O31) \\sim Ueq, Uanis(O20)
\\sim Ueq, Uanis(C56) \\sim Ueq, Uanis(N1) \\sim Ueq, Uanis(N13) \\sim Ueq,
Uanis(O30') \\sim Ueq: with sigma of 0.01 and sigma for terminal atoms of 0.02
5. Others
 Fixed Sof: Dy5(0.5) Dy5'(0.5) O20(0.5) H20(0.5) O30(0.5) O30'(0.5) N2(0.5)
 N2'(0.5) C56(0.5) H56A(0.5) H56B(0.5) H56C(0.5) O2W(0.5) H2W(0.5) O19(0.5)
 H19A(0.5) C57(0.5) H57A(0.5) H57B(0.5) H57C(0.5) O20'(0.5) H20'(0.5) C56'(0.5)
 H56D(0.5) H56E(0.5) H56F(0.5)
6.a Everything fixed:
 O31, O2W, O19
6.b Riding coordinates:
 O1W(H1WA,H1WB), O15(H15), O16(H16), O17(H17), O20(H20), O21(H21), C1(H1A,H1B,
 H1C), C3(H3), C4(H4), C5(H5), C8(H8), C11(H11), C13(H13), C16(H16A), C18(H18),
 C19(H19), C23(H23A,H23B,H23C), C24(H24A,H24B,H24C), C26(H26), C31(H31),
 C34(H34), C35(H35), C36(H36), C39(H39), C41(H41), C42(H42), C43(H43), C46(H46A,
 H46B,H46C), C49(H49A,H49B,H49C), C55(H55A,H55B,H55C), C56(H56A,H56B,H56C),
 O2W(H2W), O19(H19A), C57(H57A,H57B,H57C), O35(H35A), C51(H51A,H51B,H51C)
6.c Aromatic/amide H refined with riding coordinates:
 C12(H12), C27(H27), C28(H28)
6.d Idealised Me refined as rotating group:
 C56'(H56D,H56E,H56F)
6.e Idealised tetrahedral OH refined as rotating group:
 O20'(H20')
;

loop_
_space_group_symop_operation_xyz
'x, y, z'
'-x, y, -z+1/2'
'x+1/2, y+1/2, z'
'-x+1/2, y+1/2, -z+1/2'
'-x, -y, -z'
'x, -y, z-1/2'
'-x+1/2, -y+1/2, -z'
'x+1/2, -y+1/2, z-1/2'

loop_
_atom_site_label
_atom_site_type_symbol
_atom_site_fract_x
_atom_site_fract_y
_atom_site_fract_z
_atom_site_U_iso_or_equiv
_atom_site_adp_type
_atom_site_occupancy
_atom_site_site_symmetry_order
_atom_site_calc_flag
_atom_site_refinement_flags_posn
_atom_site_refinement_flags_adp
_atom_site_refinement_flags_occupancy
_atom_site_disorder_assembly
_atom_site_disorder_group
Dy1 Dy 0.33062(2) 0.76986(3) 0.38925(2) 0.02406(10) Uani 1 1 d . . . . .
Dy2 Dy 0.39820(2) 0.84409(3) 0.30957(2) 0.02341(10) Uani 1 1 d D U . . .
Dy3 Dy 0.500000 0.78170(4) 0.250000 0.01592(11) Uani 1 2 d S T P A .
Dy4 Dy 0.40411(2) 0.59903(3) 0.23771(2) 0.02137(10) Uani 1 1 d . U . . .
Dy5 Dy 0.45303(7) 0.68128(13) 0.14279(7) 0.0266(4) Uani 0.5 1 d . . . A 1
Dy5' Dy 0.44749(7) 0.64364(12) 0.14100(7) 0.0204(3) Uani 0.5 1 d . . . A 2
Dy6 Dy 0.55215(2) 0.71239(3) 0.09487(2) 0.02198(10) Uani 1 1 d . . . . .
O1 O 0.3260(2) 0.9369(5) 0.4316(2) 0.0343(16) Uani 1 1 d . . . . .
O1W O 0.3328(2) 0.5681(7) 0.2089(2) 0.053(2) Uani 1 1 d . . . . .
H1WA H 0.327500 0.504039 0.211858 0.064 Uiso 1 1 d R . . . .
H1WB H 0.326340 0.583269 0.184318 0.064 Uiso 1 1 d R . . . .
O2 O 0.3693(2) 0.9216(4) 0.36705(18) 0.0252(13) Uani 1 1 d . . . . .
O3 O 0.44749(18) 0.9061(4) 0.26311(17) 0.0209(12) Uani 1 1 d . . . . .
O4 O 0.47058(19) 0.8601(4) 0.18900(17) 0.0215(12) Uani 1 1 d . . . . .
O5 O 0.54001(17) 0.8483(4) 0.14277(16) 0.0194(12) Uani 1 1 d . . . . .
O6 O 0.6095(2) 0.7683(5) 0.06138(17) 0.0256(13) Uani 1 1 d . . . . .
O7 O 0.6697(2) 0.7102(5) 0.0168(2) 0.0348(16) Uani 1 1 d . . . . .
O8 O 0.3492(2) 0.4669(6) 0.4680(2) 0.0393(17) Uani 1 1 d . . . . .
O9 O 0.33360(19) 0.5989(5) 0.40749(19) 0.0269(14) Uani 1 1 d . . . . .
O10 O 0.32454(18) 0.8069(5) 0.31640(19) 0.0304(15) Uani 1 1 d . . . . .
O11 O 0.36588(19) 0.7593(6) 0.25046(18) 0.0321(16) Uani 1 1 d . . . . .
O12 O 0.39319(18) 0.7068(5) 0.17896(18) 0.0260(14) Uani 1 1 d . . . . .
O13 O 0.47764(19) 0.7276(6) 0.08584(17) 0.0307(15) Uani 1 1 d . . . . .
O14 O 0.5186(2) 0.6731(6) 0.02502(19) 0.0337(16) Uani 1 1 d . . . . .
O15 O 0.39073(18) 0.7157(4) 0.35822(17) 0.0210(12) Uani 1 1 d . . . . .
H15 H 0.386592 0.656544 0.347297 0.025 Uiso 1 1 d R . . . .
O16 O 0.44066(17) 0.7133(4) 0.28464(16) 0.0168(11) Uani 1 1 d . . . . .
H16 H 0.451003 0.677434 0.304544 0.020 Uiso 1 1 d R . . A .
O17 O 0.46909(17) 0.6482(4) 0.21075(16) 0.0193(12) Uani 1 1 d . . . . .
H17 H 0.485857 0.596531 0.213920 0.023 Uiso 1 1 d R . . A .
O18 O 0.52124(18) 0.6217(5) 0.14377(17) 0.0246(13) Uani 1 1 d . . . . .
O20 O 0.3467(4) 0.9531(10) 0.2598(4) 0.043(3) Uani 0.5 1 d D U . B 1
H20 H 0.348357 0.950537 0.234685 0.051 Uiso 0.5 1 d R . . B 1
O21 O 0.5838(2) 0.5536(5) 0.07997(19) 0.0283(14) Uani 1 1 d . . . . .
H21 H 0.605479 0.559323 0.066317 0.034 Uiso 1 1 d R . . . .
O22 O 0.4178(3) 0.4957(7) 0.1814(3) 0.074(3) Uani 1 1 d D U . C 1
O23 O 0.2619(2) 0.7660(6) 0.4195(2) 0.0385(17) Uani 1 1 d . . . . .
O24 O 0.2635(2) 0.8707(6) 0.3689(2) 0.0417(18) Uani 1 1 d . . . . .
O25 O 0.2031(3) 0.8391(9) 0.3947(3) 0.073(3) Uani 1 1 d . . . . .
O26 O 0.3700(2) 0.5674(6) 0.2992(2) 0.0443(19) Uani 1 1 d . . . . .
O27 O 0.3717(4) 0.4302(8) 0.2634(3) 0.079(3) Uani 1 1 d . . . . .
O28 O 0.3433(3) 0.4295(8) 0.3225(4) 0.089(4) Uani 1 1 d . . . . .
O29 O 0.4596(2) 0.5031(5) 0.2736(2) 0.0373(16) Uani 1 1 d D U . . .
O30 O 0.4952(7) 0.4093(14) 0.3209(5) 0.091(6) Uani 0.5 1 d D U . D 1
O30' O 0.4542(7) 0.3938(14) 0.3265(4) 0.085(7) Uani 0.5 1 d D U . D 2
O31 O 0.456630 0.332180 0.264490 0.078 Uani 1 1 d D U . . .
O32 O 0.3934(3) 0.5875(7) 0.0977(3) 0.056(2) Uani 1 1 d . . . . .
O33 O 0.4523(3) 0.5042(7) 0.0998(3) 0.067(3) Uani 1 1 d . . . . .
O34 O 0.3955(4) 0.4381(9) 0.0675(4) 0.095(4) Uani 1 1 d . . . . .
N1 N 0.4015(4) 1.0296(8) 0.3000(3) 0.060(3) Uani 1 1 d . U . . .
N2 N 0.4066(6) 1.0532(13) 0.2567(4) 0.025(3) Uani 0.5 1 d . . . E 1
N2' N 0.4294(6) 1.0746(12) 0.2716(5) 0.029(4) Uani 0.5 1 d . . . E 2
N3 N 0.4752(2) 0.9633(5) 0.1846(2) 0.0220(15) Uani 1 1 d . . . . .
N4 N 0.5141(2) 0.9523(6) 0.0890(2) 0.0258(16) Uani 1 1 d . . . . .
N5 N 0.5383(3) 0.8846(6) 0.0666(2) 0.0280(17) Uani 1 1 d . . . . .
N6 N 0.2787(2) 0.6619(7) 0.3451(2) 0.0337(19) Uani 1 1 d . . . . .
N7 N 0.2701(2) 0.6867(7) 0.3042(2) 0.034(2) Uani 1 1 d . . . . .
N8 N 0.3287(2) 0.7814(7) 0.2296(2) 0.036(2) Uani 1 1 d . . . . .
N9 N 0.3695(2) 0.8402(7) 0.1365(2) 0.036(2) Uani 1 1 d . . . . .
N10 N 0.4023(2) 0.8074(7) 0.1132(2) 0.0317(19) Uani 1 1 d . . . . .
N11 N 0.2421(3) 0.8258(8) 0.3944(3) 0.044(2) Uani 1 1 d . . . . .
N12 N 0.3593(4) 0.4737(9) 0.2973(4) 0.064(3) Uani 1 1 d . . . . .
N13 N 0.4624(4) 0.4100(8) 0.2892(3) 0.080(4) Uani 1 1 d D U . . .
N14 N 0.4129(3) 0.5063(10) 0.0877(4) 0.060(3) Uani 1 1 d . . . . .
C1 C 0.3009(4) 0.9473(9) 0.4660(3) 0.047(3) Uani 1 1 d . . . . .
H1A H 0.274228 0.984223 0.457950 0.071 Uiso 1 1 d R . . . .
H1B H 0.317268 0.986313 0.487320 0.071 Uiso 1 1 d R . . . .
H1C H 0.294198 0.878183 0.476050 0.071 Uiso 1 1 d R . . . .
C2 C 0.3359(3) 1.0282(8) 0.4130(3) 0.029(2) Uani 1 1 d . . . . .
C3 C 0.3245(3) 1.1249(8) 0.4257(3) 0.032(2) Uani 1 1 d . . . . .
H3 H 0.309171 1.130825 0.449106 0.038 Uiso 1 1 d R . . . .
C4 C 0.3347(3) 1.2138(8) 0.4054(3) 0.039(2) Uani 1 1 d . . . . .
H4 H 0.326704 1.280321 0.414504 0.047 Uiso 1 1 d R . . . .
C5 C 0.3566(4) 1.2033(8) 0.3720(4) 0.041(3) Uani 1 1 d . . . . .
H5 H 0.363677 1.263883 0.357602 0.049 Uiso 1 1 d R . . . .
C6 C 0.3692(3) 1.1063(7) 0.3577(3) 0.032(2) Uani 1 1 d . . . . .
C7 C 0.3593(3) 1.0156(7) 0.3780(3) 0.0239(18) Uani 1 1 d . . . . .
C8 C 0.3896(4) 1.1085(9) 0.3203(4) 0.059(4) Uani 1 1 d . . . . .
H8 H 0.394822 1.175147 0.309489 0.070 Uiso 1 1 d R . . . .
C9 C 0.4401(4) 0.9958(8) 0.2478(3) 0.040(3) Uani 1 1 d . . . . .
C10 C 0.4596(4) 1.0314(7) 0.2111(3) 0.039(3) Uani 1 1 d . . . . .
C11 C 0.4633(5) 1.1355(9) 0.2040(4) 0.070(5) Uani 1 1 d . . . . .
H11 H 0.452372 1.183057 0.222439 0.084 Uiso 1 1 d R . . . .
C12 C 0.4819(5) 1.1737(8) 0.1710(4) 0.065(4) Uani 1 1 d . . . . .
H12 H 0.483431 1.246231 0.166152 0.078 Uiso 1 1 calc R . . . .
C13 C 0.4982(4) 1.1037(8) 0.1453(3) 0.040(3) Uani 1 1 d . . . . .
H13 H 0.511327 1.127481 0.122246 0.048 Uiso 1 1 d R . . . .
C14 C 0.4958(3) 0.9988(7) 0.1528(3) 0.0238(18) Uani 1 1 d . . . . .
C15 C 0.5174(3) 0.9253(7) 0.1265(3) 0.0238(18) Uani 1 1 d . . . . .
C16 C 0.5465(3) 0.9208(7) 0.0321(3) 0.031(2) Uani 1 1 d . . . . .
H16A H 0.532911 0.983392 0.022958 0.038 Uiso 1 1 d R . . . .
C17 C 0.5751(3) 0.8701(7) 0.0067(3) 0.030(2) Uani 1 1 d . . . . .
C18 C 0.5732(4) 0.8983(9) -0.0342(3) 0.040(2) Uani 1 1 d . . . . .
H18 H 0.552121 0.946006 -0.044933 0.048 Uiso 1 1 d R . . . .
C19 C 0.6024(4) 0.8557(9) -0.0590(3) 0.042(3) Uani 1 1 d . . . . .
H19 H 0.599966 0.871455 -0.086940 0.050 Uiso 1 1 d R . . . .
C20 C 0.6350(4) 0.7908(8) -0.0437(3) 0.038(2) Uani 1 1 d . . . . .
C21 C 0.6379(3) 0.7673(8) -0.0030(3) 0.033(2) Uani 1 1 d . . . . .
C22 C 0.6071(3) 0.8012(7) 0.0232(2) 0.0254(19) Uani 1 1 d . . . . .
C23 C 0.7014(3) 0.6696(8) -0.0075(3) 0.038(2) Uani 1 1 d . . . . .
H23A H 0.688283 0.618247 -0.026411 0.056 Uiso 1 1 d R . . . .
H23B H 0.724193 0.636417 0.009919 0.056 Uiso 1 1 d R . . . .
H23C H 0.713603 0.726077 -0.022651 0.056 Uiso 1 1 d R . . . .
C24 C 0.3582(4) 0.3964(10) 0.4997(4) 0.052(3) Uani 1 1 d . . . . .
H24A H 0.348274 0.327153 0.491050 0.078 Uiso 1 1 d R . . . .
H24B H 0.343214 0.418083 0.523070 0.078 Uiso 1 1 d R . . . .
H24C H 0.389054 0.394423 0.507180 0.078 Uiso 1 1 d R . . . .
C25 C 0.3087(3) 0.4695(8) 0.4508(3) 0.033(2) Uani 1 1 d . . . . .
C26 C 0.2751(4) 0.4117(8) 0.4643(3) 0.041(3) Uani 1 1 d . . . . .
H26 H 0.279681 0.366775 0.486896 0.049 Uiso 1 1 d R . . . .
C27 C 0.2337(4) 0.4214(9) 0.4438(3) 0.047(3) Uani 1 1 d . . . . .
H27 H 0.210181 0.385656 0.453557 0.057 Uiso 1 1 calc R . . . .
C28 C 0.2276(3) 0.4813(10) 0.4102(3) 0.048(3) Uani 1 1 d . . . . .
H28 H 0.199874 0.484654 0.396387 0.057 Uiso 1 1 calc R . . . .
C29 C 0.2608(3) 0.5380(9) 0.3956(3) 0.040(3) Uani 1 1 d . . . . .
C30 C 0.3021(3) 0.5389(8) 0.4177(3) 0.032(2) Uani 1 1 d . . . . .
C31 C 0.2552(3) 0.5889(10) 0.3573(3) 0.043(3) Uani 1 1 d . . . . .
H31 H 0.231837 0.566850 0.339372 0.051 Uiso 1 1 d R . . . .
C32 C 0.2963(3) 0.7563(9) 0.2934(3) 0.033(2) Uani 1 1 d . . . . .
C33 C 0.2923(3) 0.7817(10) 0.2497(3) 0.040(3) Uani 1 1 d . . . . .
C34 C 0.2538(3) 0.8031(11) 0.2287(3) 0.050(3) Uani 1 1 d . . . . .
H34 H 0.228256 0.803831 0.242314 0.060 Uiso 1 1 d R . . . .
C35 C 0.2519(3) 0.8234(11) 0.1878(3) 0.051(3) Uani 1 1 d . . . . .
H35 H 0.225324 0.839853 0.173448 0.062 Uiso 1 1 d R . . . .
C36 C 0.2887(3) 0.8198(11) 0.1682(3) 0.049(3) Uani 1 1 d . . . . .
H36 H 0.287599 0.832590 0.139674 0.059 Uiso 1 1 d R . . . .
C37 C 0.3279(3) 0.7968(9) 0.1897(3) 0.037(3) Uani 1 1 d . . . . .
C38 C 0.3671(3) 0.7825(8) 0.1681(3) 0.029(2) Uani 1 1 d . U . . .
C39 C 0.3978(3) 0.8435(8) 0.0772(3) 0.032(2) Uani 1 1 d . . . . .
H39 H 0.375629 0.892939 0.071594 0.038 Uiso 1 1 d R . . . .
C40 C 0.4232(3) 0.8166(8) 0.0443(3) 0.031(2) Uani 1 1 d . . . . .
C41 C 0.4088(3) 0.8478(8) 0.0050(3) 0.034(2) Uani 1 1 d . . . . .
H41 H 0.384106 0.890524 0.001137 0.041 Uiso 1 1 d R . . . .
C42 C 0.4293(3) 0.8183(8) -0.0277(3) 0.032(2) Uani 1 1 d . . . . .
H42 H 0.418482 0.839104 -0.053952 0.039 Uiso 1 1 d R . . . .
C43 C 0.4663(3) 0.7580(8) -0.0226(3) 0.032(2) Uani 1 1 d . . . . .
H43 H 0.480846 0.737642 -0.045261 0.038 Uiso 1 1 d R . . . .
C44 C 0.4814(3) 0.7282(8) 0.0157(3) 0.030(2) Uani 1 1 d . . . . .
C45 C 0.4602(3) 0.7550(7) 0.0494(3) 0.028(2) Uani 1 1 d . . . . .
C46 C 0.5382(3) 0.6244(9) -0.0082(3) 0.036(2) Uani 1 1 d . . . . .
H46A H 0.548610 0.678092 -0.025855 0.054 Uiso 1 1 d R . . . .
H46B H 0.517060 0.581022 -0.023585 0.054 Uiso 1 1 d R . . . .
H46C H 0.562310 0.581222 0.002425 0.054 Uiso 1 1 d R . . . .
C49 C 0.5735(4) 0.4499(8) 0.0892(4) 0.052(3) Uani 1 1 d . . . . .
H49A H 0.580382 0.404096 0.067191 0.079 Uiso 1 1 d R . . . .
H49B H 0.542842 0.444716 0.092991 0.079 Uiso 1 1 d R . . . .
H49C H 0.590102 0.429166 0.114161 0.079 Uiso 1 1 d R . . . .
C55 C 0.4133(7) 0.4127(10) 0.1713(6) 0.099(4) Uani 1 1 d D U . C 1
H55A H 0.426313 0.400166 0.145961 0.149 Uiso 1 1 d R . . C 1
H55B H 0.382493 0.398756 0.167511 0.149 Uiso 0.999 1 d R . . C 1
H55C H 0.426423 0.366616 0.192281 0.149 Uiso 1 1 d R . . C 1
C56 C 0.3140(8) 1.022(2) 0.2697(9) 0.064(7) Uani 0.5 1 d D U . B 1
H56A H 0.292246 1.021607 0.246852 0.096 Uiso 0.5 1 d R . . B 1
H56B H 0.324836 1.092497 0.274302 0.096 Uiso 0.5 1 d R . . B 1
H56C H 0.301386 0.996927 0.293912 0.096 Uiso 0.5 1 d R . . B 1
O2W O 0.355380 0.321640 0.170640 0.181 Uani 0.5 1 d . U . . .
H2W H 0.330140 0.343480 0.164310 0.272 Uiso 0.5 1 d R . . . .
O19 O 0.359900 0.025070 0.184520 0.098 Uani 0.5 1 d D U . . .
H19A H 0.363610 -0.011830 0.164280 0.117 Uiso 0.5 1 d R . . . .
C57 C 0.3585(11) 0.1305(11) 0.1738(11) 0.091(10) Uani 0.5 1 d D U . . .
H57A H 0.387933 0.155772 0.173358 0.136 Uiso 0.5 1 d R . . . .
H57B H 0.343623 0.170882 0.193348 0.136 Uiso 0.5 1 d R . . . .
H57C H 0.343553 0.138102 0.146938 0.136 Uiso 0.5 1 d R . . . .
O20' O 0.2393(4) 0.0436(11) 0.2550(4) 0.036(3) Uani 0.5 1 d . . . F 2
H20' H 0.240970 0.084208 0.235457 0.053 Uiso 0.5 1 calc GR . . F 2
C56' C 0.2767(7) 0.0484(17) 0.2798(8) 0.051(6) Uani 0.5 1 d . . . F 2
H56D H 0.278632 0.115794 0.293464 0.076 Uiso 0.5 1 calc GR . . F 2
H56E H 0.301234 0.039742 0.263651 0.076 Uiso 0.5 1 calc GR . . F 2
H56F H 0.276849 -0.007111 0.299987 0.076 Uiso 0.5 1 calc GR . . F 2
O35 O 0.3152(4) 0.5948(16) 0.1279(4) 0.144(7) Uani 1 1 d . . . . .
H35A H 0.326877 0.538763 0.120937 0.173 Uiso 0.999 1 d R . . . .
C51 C 0.2833(7) 0.612(2) 0.0993(9) 0.179(14) Uani 1 1 d . . . . .
H51A H 0.291771 0.664351 0.080181 0.269 Uiso 1 1 d R . . . .
H51B H 0.257941 0.635621 0.111931 0.269 Uiso 1 1 d R . . . .
H51C H 0.276851 0.546541 0.084981 0.269 Uiso 0.999 1 d R . . . .

loop_
_atom_site_aniso_label
_atom_site_aniso_U_11
_atom_site_aniso_U_22
_atom_site_aniso_U_33
_atom_site_aniso_U_23
_atom_site_aniso_U_13
_atom_site_aniso_U_12
Dy1 0.0171(2) 0.0324(2) 0.0237(2) -0.00137(17) 0.00797(16) 0.00336(17)
Dy2 0.0216(2) 0.0230(2) 0.0272(2) -0.00621(16) 0.01210(17) -0.00348(16)
Dy3 0.0120(2) 0.0178(3) 0.0182(3) 0.000 0.0024(2) 0.000
Dy4 0.01286(19) 0.0295(2) 0.0216(2) 0.00076(16) 0.00010(15) -0.00515(16)
Dy5 0.0153(7) 0.0468(11) 0.0180(6) 0.0016(9) 0.0035(5) 0.0101(8)
Dy5' 0.0110(6) 0.0309(9) 0.0193(5) -0.0010(7) 0.0020(4) 0.0016(6)
Dy6 0.0173(2) 0.0287(2) 0.0203(2) 0.00190(16) 0.00377(15) 0.00662(16)
O1 0.039(4) 0.036(4) 0.030(4) -0.004(3) 0.018(3) 0.008(3)
O1W 0.020(4) 0.081(6) 0.058(5) -0.007(4) -0.006(3) -0.006(4)
O2 0.029(3) 0.021(3) 0.027(3) -0.001(2) 0.008(3) 0.002(3)
O3 0.016(3) 0.021(3) 0.027(3) 0.004(2) 0.007(2) 0.005(2)
O4 0.024(3) 0.014(3) 0.026(3) 0.006(2) 0.001(2) 0.004(2)
O5 0.015(3) 0.026(3) 0.018(3) 0.002(2) 0.000(2) 0.006(2)
O6 0.028(3) 0.031(3) 0.018(3) 0.004(2) 0.001(3) 0.003(3)
O7 0.026(4) 0.046(4) 0.035(4) 0.014(3) 0.012(3) 0.009(3)
O8 0.029(4) 0.048(4) 0.041(4) 0.010(3) 0.006(3) -0.003(3)
O9 0.015(3) 0.035(4) 0.031(3) -0.007(3) 0.003(3) -0.007(3)
O10 0.011(3) 0.054(4) 0.027(3) -0.003(3) 0.005(3) 0.006(3)
O11 0.018(3) 0.059(4) 0.020(3) -0.001(3) -0.001(2) 0.020(3)
O12 0.011(3) 0.044(4) 0.024(3) 0.003(3) 0.005(2) 0.010(3)
O13 0.018(3) 0.057(4) 0.017(3) 0.003(3) -0.001(2) 0.012(3)
O14 0.025(3) 0.054(4) 0.023(3) 0.000(3) 0.004(3) 0.009(3)
O15 0.018(3) 0.024(3) 0.021(3) -0.002(2) 0.004(2) -0.001(2)
O16 0.012(3) 0.021(3) 0.018(3) 0.003(2) 0.002(2) 0.001(2)
O17 0.015(3) 0.023(3) 0.020(3) -0.001(2) 0.002(2) -0.002(2)
O18 0.015(3) 0.039(4) 0.020(3) 0.004(3) 0.001(2) 0.008(3)
O20 0.046(7) 0.042(6) 0.038(6) -0.004(5) -0.006(5) 0.003(5)
O21 0.026(3) 0.027(3) 0.033(3) -0.001(3) 0.006(3) 0.003(3)
O22 0.080(6) 0.072(5) 0.069(6) -0.038(5) -0.007(5) 0.014(5)
O23 0.029(4) 0.059(5) 0.029(4) 0.006(3) 0.011(3) 0.011(3)
O24 0.033(4) 0.060(5) 0.033(4) 0.008(3) 0.012(3) 0.020(4)
O25 0.025(4) 0.133(9) 0.063(6) 0.019(6) 0.019(4) 0.025(5)
O26 0.041(4) 0.060(5) 0.034(4) -0.006(3) 0.014(3) -0.033(4)
O27 0.097(8) 0.058(6) 0.079(7) -0.011(5) -0.010(6) -0.021(6)
O28 0.059(6) 0.081(7) 0.130(10) 0.051(7) 0.026(6) -0.023(6)
O29 0.037(4) 0.026(3) 0.047(4) 0.010(3) -0.009(3) -0.001(3)
O30 0.130(14) 0.075(12) 0.069(11) 0.027(10) 0.005(8) 0.033(12)
O30' 0.071(12) 0.089(13) 0.101(14) 0.041(11) 0.036(11) 0.017(10)
O31 0.105 0.060 0.071 0.003 0.015 -0.016
O32 0.042(5) 0.068(6) 0.057(5) -0.004(4) 0.008(4) 0.016(4)
O33 0.024(4) 0.070(6) 0.107(8) 0.004(5) 0.014(5) 0.006(4)
O34 0.062(7) 0.068(7) 0.157(12) -0.025(8) 0.027(7) -0.009(6)
N1 0.085(7) 0.044(5) 0.060(6) 0.012(4) 0.051(5) 0.026(5)
N2 0.026(9) 0.041(10) 0.010(7) 0.009(7) 0.009(6) 0.011(8)
N2' 0.042(11) 0.025(8) 0.021(8) -0.002(7) 0.008(8) 0.002(8)
N3 0.022(4) 0.022(4) 0.022(4) 0.006(3) 0.005(3) 0.009(3)
N4 0.031(4) 0.024(4) 0.023(4) 0.004(3) 0.007(3) 0.013(3)
N5 0.038(5) 0.030(4) 0.018(4) 0.003(3) 0.011(3) 0.006(3)
N6 0.018(4) 0.062(6) 0.021(4) -0.007(4) 0.003(3) 0.005(4)
N7 0.011(4) 0.068(6) 0.024(4) -0.005(4) 0.006(3) 0.001(4)
N8 0.015(4) 0.071(6) 0.022(4) 0.005(4) 0.001(3) 0.019(4)
N9 0.021(4) 0.063(6) 0.026(4) 0.007(4) 0.010(3) 0.021(4)
N10 0.016(4) 0.059(5) 0.020(4) 0.005(4) 0.005(3) 0.013(4)
N11 0.028(5) 0.073(7) 0.033(5) 0.015(5) 0.014(4) 0.024(5)
N12 0.056(7) 0.061(7) 0.070(8) 0.009(6) -0.023(6) -0.032(6)
N13 0.107(8) 0.063(6) 0.070(6) -0.009(6) 0.014(5) 0.017(6)
N14 0.036(6) 0.066(8) 0.081(8) 0.014(6) 0.024(6) 0.010(5)
C1 0.053(7) 0.056(7) 0.037(6) -0.002(5) 0.029(5) 0.015(6)
C2 0.030(5) 0.037(5) 0.021(4) 0.001(4) 0.004(4) 0.010(4)
C3 0.034(5) 0.037(5) 0.026(5) -0.012(4) 0.006(4) 0.008(4)
C4 0.037(6) 0.034(6) 0.046(6) -0.018(5) 0.000(5) 0.010(5)
C5 0.048(7) 0.020(5) 0.058(7) -0.006(5) 0.019(5) 0.007(4)
C6 0.029(5) 0.027(5) 0.041(6) -0.010(4) 0.010(4) 0.004(4)
C7 0.019(4) 0.034(5) 0.019(4) -0.006(4) 0.002(3) 0.003(4)
C8 0.084(10) 0.026(6) 0.075(9) 0.006(5) 0.058(8) 0.009(6)
C9 0.050(7) 0.026(5) 0.046(6) 0.011(4) 0.024(5) 0.022(5)
C10 0.052(7) 0.024(5) 0.046(6) 0.008(4) 0.027(5) 0.024(5)
C11 0.132(14) 0.027(6) 0.058(8) 0.016(5) 0.061(9) 0.030(7)
C12 0.123(13) 0.019(5) 0.060(8) 0.010(5) 0.046(8) 0.015(6)
C13 0.054(7) 0.026(5) 0.043(6) 0.008(4) 0.023(5) 0.000(5)
C14 0.019(4) 0.026(4) 0.027(5) 0.005(4) 0.005(4) 0.000(3)
C15 0.019(4) 0.030(5) 0.023(4) 0.000(4) 0.006(3) 0.000(4)
C16 0.032(5) 0.032(5) 0.030(5) 0.002(4) -0.002(4) 0.013(4)
C17 0.035(5) 0.034(5) 0.022(4) 0.004(4) 0.005(4) 0.001(4)
C18 0.047(6) 0.045(6) 0.027(5) 0.005(4) -0.001(5) 0.012(5)
C19 0.053(7) 0.054(7) 0.019(5) 0.008(4) 0.008(5) 0.007(5)
C20 0.042(6) 0.046(6) 0.028(5) 0.016(4) 0.007(4) 0.000(5)
C21 0.024(5) 0.040(6) 0.036(5) 0.006(4) 0.008(4) -0.002(4)
C22 0.028(5) 0.034(5) 0.015(4) 0.005(3) 0.001(3) -0.003(4)
C23 0.036(6) 0.044(6) 0.035(5) 0.009(5) 0.021(5) 0.005(5)
C24 0.057(8) 0.056(7) 0.044(7) 0.011(6) 0.008(6) 0.011(6)
C25 0.033(5) 0.035(5) 0.033(5) -0.006(4) 0.011(4) 0.003(4)
C26 0.053(7) 0.034(6) 0.040(6) -0.008(5) 0.026(5) -0.015(5)
C27 0.043(7) 0.059(7) 0.042(6) -0.014(6) 0.020(5) -0.024(6)
C28 0.028(6) 0.081(9) 0.034(6) -0.019(6) 0.006(5) -0.025(6)
C29 0.029(5) 0.063(7) 0.028(5) -0.011(5) 0.007(4) -0.019(5)
C30 0.028(5) 0.040(5) 0.028(5) -0.007(4) 0.010(4) -0.003(4)
C31 0.013(4) 0.081(8) 0.035(6) -0.011(5) 0.006(4) -0.013(5)
C32 0.014(4) 0.063(7) 0.022(5) -0.005(4) -0.003(4) 0.009(4)
C33 0.016(5) 0.075(8) 0.029(5) 0.009(5) 0.007(4) 0.016(5)
C34 0.017(5) 0.102(10) 0.032(6) 0.004(6) 0.006(4) 0.027(6)
C35 0.018(5) 0.109(11) 0.027(5) 0.005(6) 0.001(4) 0.021(6)
C36 0.024(5) 0.099(10) 0.024(5) 0.009(6) 0.003(4) 0.031(6)
C37 0.017(5) 0.071(7) 0.023(5) 0.010(5) 0.006(4) 0.021(5)
C38 0.013(4) 0.048(5) 0.025(4) -0.007(4) 0.002(3) 0.012(4)
C39 0.023(5) 0.043(6) 0.030(5) 0.005(4) 0.003(4) 0.006(4)
C40 0.024(5) 0.043(6) 0.024(5) 0.003(4) 0.002(4) -0.001(4)
C41 0.023(5) 0.047(6) 0.031(5) 0.004(4) 0.003(4) 0.007(4)
C42 0.023(5) 0.051(6) 0.023(5) 0.005(4) -0.003(4) 0.002(4)
C43 0.026(5) 0.047(6) 0.023(5) -0.001(4) 0.004(4) -0.006(4)
C44 0.019(5) 0.046(6) 0.025(5) 0.003(4) 0.004(4) 0.005(4)
C45 0.020(4) 0.040(5) 0.021(4) -0.001(4) -0.003(4) 0.005(4)
C46 0.025(5) 0.058(7) 0.027(5) -0.010(5) 0.010(4) 0.007(5)
C49 0.056(8) 0.030(6) 0.073(9) -0.004(6) 0.018(7) -0.001(5)
C55 0.119(9) 0.069(6) 0.108(8) -0.035(7) -0.002(8) 0.005(7)
C56 0.061(13) 0.062(13) 0.069(14) -0.004(11) 0.003(11) 0.019(9)
O2W 0.159 0.194 0.174 0.081 -0.082 0.002
O19 0.115 0.095 0.082 -0.002 -0.001 0.015
C57 0.077(16) 0.083(16) 0.109(18) 0.034(14) -0.015(14) 0.001(14)
O20' 0.026(7) 0.036(8) 0.044(8) 0.001(6) -0.006(6) 0.010(6)
C56' 0.029(11) 0.038(12) 0.080(17) 0.001(11) -0.028(11) 0.014(9)
O35 0.090(10) 0.27(2) 0.069(8) -0.015(11) -0.013(7) 0.045(12)
C51 0.112(19) 0.19(3) 0.22(3) -0.09(2) -0.10(2) 0.041(18)

loop_
_atom_type_symbol
_atom_type_description
_atom_type_scat_dispersion_real
_atom_type_scat_dispersion_imag
_atom_type_scat_source
C C 0.0033 0.0016 'International Tables Vol C Tables 4.2.6.8 and 6.1.1.4'
H H 0.0000 0.0000 'International Tables Vol C Tables 4.2.6.8 and 6.1.1.4'
Dy Dy -0.1892 4.4098 'International Tables Vol C Tables 4.2.6.8 and 6.1.1.4'
N N 0.0061 0.0033 'International Tables Vol C Tables 4.2.6.8 and 6.1.1.4'
O O 0.0106 0.0060 'International Tables Vol C Tables 4.2.6.8 and 6.1.1.4'

loop_
_geom_angle_atom_site_label_1
_geom_angle_atom_site_label_2
_geom_angle_atom_site_label_3
_geom_angle
_geom_angle_site_symmetry_1
_geom_angle_site_symmetry_3
Dy2 Dy1 Dy6 62.191(11) . 2_655
O1 Dy1 Dy2 103.84(15) . .
O1 Dy1 Dy6 100.69(16) . 2_655
O1 Dy1 N11 70.3(3) . .
O2 Dy1 Dy2 40.60(14) . .
O2 Dy1 Dy6 72.30(14) . 2_655
O2 Dy1 O1 63.2(2) . .
O2 Dy1 O10 63.1(2) . .
O2 Dy1 O23 127.8(2) . .
O2 Dy1 O24 86.0(2) . .
O2 Dy1 N6 125.2(2) . .
O2 Dy1 N11 108.7(2) . .
O6 Dy1 Dy2 91.79(14) 2_655 .
O6 Dy1 Dy6 36.37(14) 2_655 2_655
O6 Dy1 O1 73.0(2) 2_655 .
O6 Dy1 O2 80.4(2) 2_655 .
O6 Dy1 O10 132.1(2) 2_655 .
O6 Dy1 O23 112.6(2) 2_655 .
O6 Dy1 O24 141.3(2) 2_655 .
O6 Dy1 N6 146.0(2) 2_655 .
O6 Dy1 N11 131.8(2) 2_655 .
O9 Dy1 Dy2 115.57(15) . .
O9 Dy1 Dy6 75.72(15) . 2_655
O9 Dy1 O1 131.4(2) . .
O9 Dy1 O2 147.2(2) . .
O9 Dy1 O6 78.3(2) . 2_655
O9 Dy1 O10 116.5(2) . .
O9 Dy1 O15 79.1(2) . .
O9 Dy1 O23 83.7(2) . .
O9 Dy1 O24 125.7(2) . .
O9 Dy1 N6 68.5(3) . .
O9 Dy1 N11 104.1(3) . .
O10 Dy1 Dy2 40.36(14) . .
O10 Dy1 Dy6 100.00(13) . 2_655
O10 Dy1 O1 111.9(2) . .
O10 Dy1 O24 68.9(2) . .
O10 Dy1 N6 62.5(2) . .
O10 Dy1 N11 90.7(2) . .
O15 Dy1 Dy2 38.61(14) . .
O15 Dy1 Dy6 35.17(14) . 2_655
O15 Dy1 O1 125.1(2) . .
O15 Dy1 O2 70.5(2) . .
O15 Dy1 O6 71.5(2) . 2_655
O15 Dy1 O10 67.81(19) . .
O15 Dy1 O23 161.1(2) . .
O15 Dy1 O24 136.4(2) . .
O15 Dy1 N6 94.8(2) . .
O15 Dy1 N11 156.7(2) . .
O23 Dy1 Dy2 152.15(16) . .
O23 Dy1 Dy6 145.43(16) . 2_655
O23 Dy1 O1 72.7(2) . .
O23 Dy1 O10 114.1(2) . .
O23 Dy1 O24 51.5(2) . .
O23 Dy1 N6 71.4(2) . .
O23 Dy1 N11 25.7(2) . .
O24 Dy1 Dy2 101.05(16) . .
O24 Dy1 Dy6 158.29(18) . 2_655
O24 Dy1 O1 68.5(2) . .
O24 Dy1 N6 69.1(3) . .
O24 Dy1 N11 25.9(2) . .
N6 Dy1 Dy2 96.11(18) . .
N6 Dy1 Dy6 123.56(18) . 2_655
N6 Dy1 O1 135.7(2) . .
N6 Dy1 N11 66.1(3) . .
N11 Dy1 Dy2 126.53(17) . .
N11 Dy1 Dy6 168.13(18) . 2_655
Dy1 Dy2 Dy3 147.751(15) . .
Dy1 Dy2 Dy6 60.079(11) . 2_655
Dy6 Dy2 Dy3 92.042(11) 2_655 .
O2 Dy2 Dy1 41.55(14) . .
O2 Dy2 Dy3 148.50(15) . .
O2 Dy2 Dy6 71.15(14) . 2_655
O2 Dy2 O3 132.6(2) . .
O2 Dy2 O5 78.6(2) . 2_655
O2 Dy2 O11 132.9(2) . .
O2 Dy2 O20 91.6(3) . .
O2 Dy2 N1 73.5(3) . .
O3 Dy2 Dy1 173.00(14) . .
O3 Dy2 Dy3 33.29(13) . .
O3 Dy2 Dy6 116.22(13) . 2_655
O3 Dy2 O20 79.1(4) . .
O3 Dy2 N1 63.3(3) . .
O5 Dy2 Dy1 90.65(13) 2_655 .
O5 Dy2 Dy3 72.32(13) 2_655 .
O5 Dy2 Dy6 37.72(13) 2_655 2_655
O5 Dy2 O3 83.74(19) 2_655 .
O5 Dy2 O20 145.7(3) 2_655 .
O5 Dy2 N1 91.3(3) 2_655 .
O10 Dy2 Dy1 41.90(15) . .
O10 Dy2 Dy3 146.03(16) . .
O10 Dy2 Dy6 99.41(15) . 2_655
O10 Dy2 O2 64.9(2) . .
O10 Dy2 O3 143.5(2) . .
O10 Dy2 O5 132.5(2) . 2_655
O10 Dy2 O11 68.9(2) . .
O10 Dy2 O20 67.5(4) . .
O10 Dy2 N1 105.3(3) . .
O11 Dy2 Dy1 104.12(16) . .
O11 Dy2 Dy3 78.58(14) . .
O11 Dy2 Dy6 126.53(16) . 2_655
O11 Dy2 O3 82.9(2) . .
O11 Dy2 O5 144.6(2) . 2_655
O11 Dy2 O20 62.0(3) . .
O11 Dy2 N1 111.3(3) . .
O15 Dy2 Dy1 38.39(14) . .
O15 Dy2 Dy3 109.36(14) . .
O15 Dy2 Dy6 33.63(14) . 2_655
O15 Dy2 O2 71.2(2) . .
O15 Dy2 O3 141.63(19) . .
O15 Dy2 O5 71.35(19) . 2_655
O15 Dy2 O10 68.9(2) . .
O15 Dy2 O11 100.7(2) . .
O15 Dy2 O16 80.08(19) . .
O15 Dy2 O20 136.4(4) . .
O15 Dy2 N1 143.0(3) . .
O16 Dy2 Dy1 116.66(13) . .
O16 Dy2 Dy3 34.37(13) . .
O16 Dy2 Dy6 76.70(13) . 2_655
O16 Dy2 O2 147.64(19) . .
O16 Dy2 O3 66.34(18) . .
O16 Dy2 O5 78.39(19) . 2_655
O16 Dy2 O10 118.1(2) . .
O16 Dy2 O11 66.20(19) . .
O16 Dy2 O20 120.0(3) . .
O16 Dy2 N1 129.4(3) . .
O20 Dy2 Dy1 103.6(3) . .
O20 Dy2 Dy3 105.7(3) . .
O20 Dy2 Dy6 162.0(3) . 2_655
N1 Dy2 Dy1 112.9(2) . .
N1 Dy2 Dy3 95.1(2) . .
N1 Dy2 Dy6 122.0(3) . 2_655
N1 Dy2 O20 54.4(4) . .
Dy4 Dy3 Dy4 103.772(18) 2_655 .
Dy4 Dy3 Dy5 58.00(3) . .
Dy4 Dy3 Dy5 58.00(3) 2_655 2_655
Dy4 Dy3 Dy5 97.28(3) 2_655 .
Dy4 Dy3 Dy5 97.28(3) . 2_655
Dy5 Dy3 Dy5 141.88(6) 2_655 .
O3 Dy3 Dy4 83.33(14) . .
O3 Dy3 Dy4 162.47(14) . 2_655
O3 Dy3 Dy4 83.33(14) 2_655 2_655
O3 Dy3 Dy4 162.47(14) 2_655 .
O3 Dy3 Dy5 100.03(15) . .
O3 Dy3 Dy5 100.03(15) 2_655 2_655
O3 Dy3 Dy5 105.60(14) 2_655 .
O3 Dy3 Dy5 105.59(14) . 2_655
O3 Dy3 O3 94.6(3) . 2_655
O3 Dy3 O4 69.1(2) 2_655 2_655
O3 Dy3 O4 77.4(2) 2_655 .
O3 Dy3 O4 77.4(2) . 2_655
O3 Dy3 O4 69.1(2) . .
O3 Dy3 O16 154.71(19) 2_655 .
O3 Dy3 O16 65.63(18) . .
O3 Dy3 O16 65.62(18) 2_655 2_655
O3 Dy3 O16 154.71(19) . 2_655
O4 Dy3 Dy4 126.85(14) . 2_655
O4 Dy3 Dy4 85.61(14) 2_655 2_655
O4 Dy3 Dy4 126.85(14) 2_655 .
O4 Dy3 Dy4 85.61(14) . .
O4 Dy3 Dy5 44.18(14) . .
O4 Dy3 Dy5 173.67(14) 2_655 .
O4 Dy3 Dy5 173.67(14) . 2_655
O4 Dy3 Dy5 44.18(14) 2_655 2_655
O4 Dy3 O4 129.9(3) 2_655 .
O4 Dy3 O16 90.46(19) . 2_655
O4 Dy3 O16 107.40(19) 2_655 2_655
O4 Dy3 O16 107.40(19) . .
O4 Dy3 O16 90.46(19) 2_655 .
O16 Dy3 Dy4 36.92(13) 2_655 2_655
O16 Dy3 Dy4 110.63(13) 2_655 .
O16 Dy3 Dy4 36.92(13) . .
O16 Dy3 Dy4 110.63(13) . 2_655
O16 Dy3 Dy5 72.41(13) . 2_655
O16 Dy3 Dy5 93.77(13) . .
O16 Dy3 Dy5 72.41(13) 2_655 .
O16 Dy3 Dy5 93.76(13) 2_655 2_655
O16 Dy3 O16 137.5(3) 2_655 .
O17 Dy3 Dy4 36.26(13) 2_655 2_655
O17 Dy3 Dy4 36.26(13) . .
O17 Dy3 Dy4 83.82(14) 2_655 .
O17 Dy3 Dy4 83.82(14) . 2_655
O17 Dy3 Dy5 31.25(14) . .
O17 Dy3 Dy5 111.80(14) . 2_655
O17 Dy3 Dy5 31.24(14) 2_655 2_655
O17 Dy3 Dy5 111.80(14) 2_655 .
O17 Dy3 O3 109.9(2) 2_655 2_655
O17 Dy3 O3 131.57(19) . 2_655
O17 Dy3 O3 109.9(2) . .
O17 Dy3 O3 131.57(19) 2_655 .
O17 Dy3 O4 155.08(19) . 2_655
O17 Dy3 O4 73.78(19) 2_655 2_655
O17 Dy3 O4 73.78(19) . .
O17 Dy3 O4 155.08(19) 2_655 .
O17 Dy3 O16 72.42(18) 2_655 2_655
O17 Dy3 O16 72.42(18) . .
O17 Dy3 O16 76.45(19) . 2_655
O17 Dy3 O16 76.44(19) 2_655 .
O17 Dy3 O17 84.5(3) . 2_655
Dy5 Dy4 Dy3 62.98(3) . .
Dy5' Dy4 Dy3 69.46(3) . .
O1W Dy4 Dy3 148.0(2) . .
O1W Dy4 Dy5 98.2(2) . .
O1W Dy4 Dy5' 94.4(2) . .
O1W Dy4 O11 75.8(3) . .
O1W Dy4 O12 72.8(3) . .
O1W Dy4 O26 81.2(3) . .
O1W Dy4 O27 67.2(3) . .
O11 Dy4 Dy3 81.56(16) . .
O11 Dy4 Dy5 98.43(16) . .
O11 Dy4 Dy5' 104.13(15) . .
O11 Dy4 O27 116.4(3) . .
O12 Dy4 Dy3 77.82(15) . .
O12 Dy4 Dy5 36.52(13) . .
O12 Dy4 Dy5' 39.39(14) . .
O12 Dy4 O11 67.2(2) . .
O12 Dy4 O26 138.0(2) . .
O12 Dy4 O27 136.5(3) . .
O16 Dy4 Dy3 38.00(13) . .
O16 Dy4 Dy5 99.72(13) . .
O16 Dy4 Dy5' 106.76(13) . .
O16 Dy4 O1W 138.8(2) . .
O16 Dy4 O11 65.1(2) . .
O16 Dy4 O12 101.9(2) . .
O16 Dy4 O17 72.54(18) . .
O16 Dy4 O26 76.8(2) . .
O16 Dy4 O27 119.2(3) . .
O16 Dy4 O29 72.4(2) . .
O17 Dy4 Dy3 35.30(13) . .
O17 Dy4 Dy5 35.93(13) . .
O17 Dy4 Dy5' 39.74(13) . .
O17 Dy4 O1W 134.0(2) . .
O17 Dy4 O11 106.7(2) . .
O17 Dy4 O12 66.93(19) . .
O17 Dy4 O26 144.6(2) . .
O17 Dy4 O27 136.3(3) . .
O22 Dy4 Dy3 103.9(3) . .
O22 Dy4 Dy5 51.9(3) . .
O22 Dy4 O1W 79.2(3) . .
O22 Dy4 O11 137.5(3) . .
O22 Dy4 O12 72.8(3) . .
O22 Dy4 O16 139.6(3) . .
O22 Dy4 O17 68.6(3) . .
O22 Dy4 O26 134.1(3) . .
O22 Dy4 O27 83.6(4) . .
O22 Dy4 O29 86.1(3) . .
O26 Dy4 Dy3 114.36(16) . .
O26 Dy4 Dy5 173.2(2) . .
O26 Dy4 Dy5' 175.61(18) . .
O26 Dy4 O11 74.8(3) . .
O26 Dy4 O27 50.5(3) . .
O27 Dy4 Dy3 144.5(2) . .
O27 Dy4 Dy5 135.5(3) . .
O27 Dy4 Dy5' 127.8(2) . .
O29 Dy4 Dy3 74.28(16) . .
O29 Dy4 Dy5 103.63(18) . .
O29 Dy4 Dy5' 102.43(18) . .
O29 Dy4 O1W 137.4(3) . .
O29 Dy4 O11 134.7(2) . .
O29 Dy4 O12 139.5(2) . .
O29 Dy4 O17 73.3(2) . .
O29 Dy4 O26 81.0(3) . .
O29 Dy4 O27 71.7(3) . .
Dy4 Dy5 Dy3 59.02(3) . .
Dy6 Dy5 Dy3 95.20(4) . .
Dy6 Dy5 Dy4 145.07(7) . .
O4 Dy5 Dy3 36.41(11) . .
O4 Dy5 Dy4 81.19(13) . .
O4 Dy5 Dy6 90.76(13) . .
O12 Dy5 Dy3 75.25(16) . .
O12 Dy5 Dy4 37.74(15) . .
O12 Dy5 Dy6 164.68(17) . .
O12 Dy5 O4 74.4(2) . .
O12 Dy5 O32 78.0(2) . .
O12 Dy5 O33 114.9(2) . .
O12 Dy5 N10 65.6(2) . .
O13 Dy5 Dy3 124.00(19) . .
O13 Dy5 Dy4 176.58(18) . .
O13 Dy5 Dy6 38.16(16) . .
O13 Dy5 O4 100.6(2) . .
O13 Dy5 O12 139.8(2) . .
O13 Dy5 O17 146.4(2) . .
O13 Dy5 O18 72.9(2) . .
O13 Dy5 O32 85.1(3) . .
O13 Dy5 O33 76.1(3) . .
O13 Dy5 N10 74.4(2) . .
O17 Dy5 Dy3 31.37(14) . .
O17 Dy5 Dy4 37.06(14) . .
O17 Dy5 Dy6 108.88(15) . .
O17 Dy5 O4 66.30(18) . .
O17 Dy5 O12 69.0(2) . .
O17 Dy5 O32 124.5(3) . .
O17 Dy5 O33 110.7(3) . .
O17 Dy5 N10 127.1(2) . .
O18 Dy5 Dy3 79.46(16) . .
O18 Dy5 Dy4 109.86(16) . .
O18 Dy5 Dy6 37.26(15) . .
O18 Dy5 O4 97.3(2) . .
O18 Dy5 O12 146.8(2) . .
O18 Dy5 O17 78.1(2) . .
O18 Dy5 O32 119.0(2) . .
O18 Dy5 O33 71.8(2) . .
O18 Dy5 N10 144.9(3) . .
O32 Dy5 Dy3 150.3(2) . .
O32 Dy5 Dy4 91.7(2) . .
O32 Dy5 Dy6 113.57(19) . .
O32 Dy5 O4 143.1(2) . .
O32 Dy5 O33 47.5(3) . .
O33 Dy5 Dy3 137.8(2) . .
O33 Dy5 Dy4 102.7(2) . .
O33 Dy5 Dy6 80.28(18) . .
O33 Dy5 O4 169.2(2) . .
N10 Dy5 Dy3 109.3(2) . .
N10 Dy5 Dy4 103.30(19) . .
N10 Dy5 Dy6 107.73(19) . .
N10 Dy5 O4 76.4(2) . .
N10 Dy5 O32 70.1(3) . .
N10 Dy5 O33 112.1(3) . .
Dy4 Dy5' Dy6 141.56(6) . .
O12 Dy5' Dy4 40.47(15) . .
O12 Dy5' Dy6 144.75(17) . .
O12 Dy5' O13 127.3(2) . .
O12 Dy5' O17 68.0(2) . .
O12 Dy5' N10 61.6(2) . .
O12 Dy5' N14 108.3(3) . .
O13 Dy5' Dy4 161.76(18) . .
O13 Dy5' Dy6 35.32(14) . .
O13 Dy5' N10 66.9(2) . .
O13 Dy5' N14 87.4(3) . .
O17 Dy5' Dy4 40.02(13) . .
O17 Dy5' Dy6 101.59(14) . .
O17 Dy5' O13 130.0(2) . .
O17 Dy5' N10 115.0(2) . .
O17 Dy5' N14 137.4(3) . .
O18 Dy5' Dy4 112.84(16) . .
O18 Dy5' Dy6 33.23(15) . .
O18 Dy5' O12 141.6(2) . .
O18 Dy5' O13 68.4(2) . .
O18 Dy5' O17 76.1(2) . .
O18 Dy5' N10 127.5(2) . .
O18 Dy5' N14 107.1(3) . .
O32 Dy5' Dy4 101.4(2) . .
O32 Dy5' Dy6 116.3(2) . .
O32 Dy5' O12 85.0(3) . .
O32 Dy5' O13 88.8(3) . .
O32 Dy5' O17 140.9(3) . .
O32 Dy5' O18 132.9(3) . .
O32 Dy5' O33 56.3(3) . .
O32 Dy5' N10 71.4(3) . .
O32 Dy5' N14 28.3(3) . .
O33 Dy5' Dy4 117.1(2) . .
O33 Dy5' Dy6 80.8(2) . .
O33 Dy5' O12 133.3(3) . .
O33 Dy5' O13 81.1(3) . .
O33 Dy5' O17 125.7(3) . .
O33 Dy5' O18 79.2(3) . .
O33 Dy5' N10 118.5(3) . .
O33 Dy5' N14 28.3(3) . .
N10 Dy5' Dy4 101.86(17) . .
N10 Dy5' Dy6 97.25(17) . .
N10 Dy5' N14 96.8(3) . .
N14 Dy5' Dy4 108.7(2) . .
N14 Dy5' Dy6 101.6(2) . .
Dy1 Dy6 Dy2 57.732(11) 2_655 2_655
Dy1 Dy6 Dy5' 148.29(4) 2_655 .
Dy2 Dy6 Dy5' 94.22(3) 2_655 .
Dy5 Dy6 Dy1 145.67(4) . 2_655
Dy5 Dy6 Dy2 89.37(3) . 2_655
O5 Dy6 Dy1 88.23(13) . 2_655
O5 Dy6 Dy2 37.41(13) . 2_655
O5 Dy6 Dy5 66.69(14) . .
O5 Dy6 Dy5' 73.63(14) . .
O5 Dy6 O14 132.5(2) . .
O5 Dy6 N5 64.0(2) . .
O6 Dy6 Dy1 37.96(14) . 2_655
O6 Dy6 Dy2 88.99(15) . 2_655
O6 Dy6 Dy5 167.42(15) . .
O6 Dy6 Dy5' 172.26(15) . .
O6 Dy6 O5 105.2(2) . .
O6 Dy6 O13 136.2(2) . .
O6 Dy6 O14 84.3(2) . .
O6 Dy6 O21 79.0(2) . .
O6 Dy6 N5 69.5(2) . .
O13 Dy6 Dy1 163.76(18) . 2_655
O13 Dy6 Dy2 113.85(15) . 2_655
O13 Dy6 Dy5 35.27(15) . .
O13 Dy6 Dy5' 36.22(15) . .
O13 Dy6 O5 79.3(2) . .
O13 Dy6 O14 64.0(2) . .
O13 Dy6 O21 118.8(2) . .
O13 Dy6 N5 74.3(3) . .
O14 Dy6 Dy1 120.00(15) . 2_655
O14 Dy6 Dy2 165.09(16) . 2_655
O14 Dy6 Dy5 94.32(15) . .
O14 Dy6 Dy5' 90.95(15) . .
O15 Dy6 Dy1 36.07(14) 2_655 2_655
O15 Dy6 Dy2 34.67(14) 2_655 2_655
O15 Dy6 Dy5 110.77(14) 2_655 .
O15 Dy6 Dy5' 112.36(14) 2_655 .
O15 Dy6 O5 72.07(19) 2_655 .
O15 Dy6 O6 74.0(2) 2_655 .
O15 Dy6 O13 143.9(2) 2_655 .
O15 Dy6 O14 151.7(2) 2_655 .
O15 Dy6 O18 82.9(2) 2_655 .
O15 Dy6 O21 80.7(2) 2_655 .
O15 Dy6 N5 110.7(2) 2_655 .
O18 Dy6 Dy1 118.01(14) . 2_655
O18 Dy6 Dy2 78.60(15) . 2_655
O18 Dy6 Dy5 37.03(14) . .
O18 Dy6 Dy5' 33.92(14) . .
O18 Dy6 O5 78.6(2) . .
O18 Dy6 O6 153.8(2) . .
O18 Dy6 O13 69.9(2) . .
O18 Dy6 O14 112.6(2) . .
O18 Dy6 O21 85.2(2) . .
O18 Dy6 N5 132.0(2) . .
O21 Dy6 Dy1 76.97(16) . 2_655
O21 Dy6 Dy2 114.36(15) . 2_655
O21 Dy6 Dy5 112.91(16) . .
O21 Dy6 Dy5' 105.89(16) . .
O21 Dy6 O5 149.7(2) . .
O21 Dy6 O14 77.4(2) . .
O21 Dy6 N5 141.1(2) . .
N5 Dy6 Dy1 90.94(19) . 2_655
N5 Dy6 Dy2 87.95(18) . 2_655
N5 Dy6 Dy5 97.94(18) . .
N5 Dy6 Dy5' 103.50(19) . .
N5 Dy6 O14 77.2(2) . .
C1 O1 Dy1 124.5(6) . .
C2 O1 Dy1 116.2(5) . .
C2 O1 C1 115.7(8) . .
Dy4 O1W H1WA 107.6 . .
Dy4 O1W H1WB 119.4 . .
H1WA O1W H1WB 107.5 . .
Dy2 O2 Dy1 97.9(2) . .
C7 O2 Dy1 121.3(5) . .
C7 O2 Dy2 136.2(5) . .
Dy3 O3 Dy2 112.7(2) . .
C9 O3 Dy2 116.8(6) . .
C9 O3 Dy3 130.4(6) . .
Dy3 O4 Dy5 99.41(19) . .
N3 O4 Dy3 118.2(5) . .
N3 O4 Dy5 140.5(5) . .
Dy2 O5 Dy6 104.9(2) 2_655 .
C15 O5 Dy2 132.0(5) . 2_655
C15 O5 Dy6 112.7(5) . .
Dy6 O6 Dy1 105.7(2) . 2_655
C22 O6 Dy1 129.1(5) . 2_655
C22 O6 Dy6 125.0(5) . .
C21 O7 C23 116.1(7) . .
C25 O8 C24 117.3(9) . .
C30 O9 Dy1 128.2(6) . .
Dy2 O10 Dy1 97.7(2) . .
C32 O10 Dy1 118.5(6) . .
C32 O10 Dy2 131.5(6) . .
Dy2 O11 Dy4 110.3(2) . .
N8 O11 Dy2 128.3(5) . .
N8 O11 Dy4 120.6(6) . .
Dy5 O12 Dy4 105.7(2) . .
Dy5' O12 Dy4 100.1(2) . .
C38 O12 Dy4 134.7(5) . .
C38 O12 Dy5 118.3(5) . .
C38 O12 Dy5' 125.1(5) . .
Dy5 O13 Dy6 106.6(2) . .
Dy6 O13 Dy5' 108.5(2) . .
C45 O13 Dy5 135.3(6) . .
C45 O13 Dy5' 131.1(6) . .
C45 O13 Dy6 118.0(5) . .
C44 O14 Dy6 112.7(5) . .
C44 O14 C46 117.1(7) . .
C46 O14 Dy6 128.2(5) . .
Dy1 O15 Dy2 103.0(2) . .
Dy1 O15 H15 110.9 . .
Dy2 O15 H15 111.0 . .
Dy6 O15 Dy1 108.8(2) 2_655 .
Dy6 O15 Dy2 111.7(2) 2_655 .
Dy6 O15 H15 111.1 2_655 .
Dy2 O16 Dy3 112.7(2) . .
Dy2 O16 Dy4 115.0(2) . .
Dy2 O16 H16 107.9 . .
Dy3 O16 H16 108.0 . .
Dy4 O16 Dy3 105.1(2) . .
Dy4 O16 H16 107.9 . .
Dy3 O17 Dy4 108.4(2) . .
Dy3 O17 Dy5' 130.0(2) . .
Dy3 O17 H17 106.6 . .
Dy4 O17 H17 106.5 . .
Dy5 O17 Dy3 117.4(2) . .
Dy5 O17 Dy4 107.0(2) . .
Dy5 O17 H17 110.4 . .
Dy5' O17 Dy4 100.2(2) . .
Dy5' O17 H17 103.1 . .
Dy5 O18 Dy6 105.7(2) . .
Dy6 O18 Dy5' 112.9(2) . .
Dy2 O20 H20 121.4 . .
C56 O20 Dy2 127.4(14) . .
C56 O20 H20 111.2 . .
Dy6 O21 H21 114.1 . .
C49 O21 Dy6 132.0(6) . .
C49 O21 H21 113.9 . .
C55 O22 Dy4 138.1(14) . .
N11 O23 Dy1 96.7(5) . .
N11 O24 Dy1 93.6(5) . .
N12 O26 Dy4 104.8(8) . .
N12 O27 Dy4 94.3(7) . .
N13 O29 Dy4 134.6(7) . .
N14 O32 Dy5 101.3(7) . .
N14 O32 Dy5' 94.5(7) . .
N14 O33 Dy5 96.7(8) . .
N14 O33 Dy5' 93.7(8) . .
N2 N1 Dy2 109.8(9) . .
N2' N1 Dy2 120.9(8) . .
C8 N1 Dy2 133.9(8) . .
C8 N1 N2 113.7(11) . .
C8 N1 N2' 103.8(11) . .
C9 N2 N1 104.3(11) . .
C9 N2' N1 105.7(12) . .
O4 N3 C10 121.3(7) . .
O4 N3 C14 118.5(7) . .
C10 N3 C14 120.2(8) . .
C15 N4 N5 109.9(7) . .
N4 N5 Dy6 116.5(5) . .
C16 N5 Dy6 129.4(6) . .
C16 N5 N4 113.8(7) . .
N7 N6 Dy1 120.3(6) . .
C31 N6 Dy1 125.4(7) . .
C31 N6 N7 114.0(8) . .
C32 N7 N6 110.7(8) . .
O11 N8 C33 118.2(7) . .
O11 N8 C37 119.3(7) . .
C37 N8 C33 122.4(8) . .
C38 N9 N10 111.7(8) . .
N9 N10 Dy5 117.6(5) . .
N9 N10 Dy5' 116.1(5) . .
C39 N10 Dy5 129.8(6) . .
C39 N10 Dy5' 128.8(7) . .
C39 N10 N9 112.2(8) . .
O23 N11 Dy1 57.5(4) . .
O23 N11 O24 117.6(8) . .
O24 N11 Dy1 60.5(4) . .
O25 N11 Dy1 172.8(9) . .
O25 N11 O23 120.9(9) . .
O25 N11 O24 121.5(9) . .
O26 N12 O27 110.4(11) . .
O28 N12 O26 124.5(14) . .
O28 N12 O27 125.0(12) . .
O29 N13 O30 109.0(11) . .
O30' N13 O29 120.9(12) . .
O31 N13 O29 116.9(9) . .
O31 N13 O30 121.6(12) . .
O31 N13 O30' 116.7(12) . .
O32 N14 Dy5' 57.2(7) . .
O33 N14 Dy5' 58.0(7) . .
O33 N14 O32 114.3(12) . .
O34 N14 Dy5' 172.2(10) . .
O34 N14 O32 122.7(11) . .
O34 N14 O33 123.0(12) . .
O1 C1 H1A 109.7 . .
O1 C1 H1B 109.4 . .
O1 C1 H1C 109.4 . .
H1A C1 H1B 109.5 . .
H1A C1 H1C 109.5 . .
H1B C1 H1C 109.5 . .
O1 C2 C7 114.7(8) . .
C3 C2 O1 124.2(8) . .
C3 C2 C7 121.1(9) . .
C2 C3 H3 119.1 . .
C2 C3 C4 121.7(9) . .
C4 C3 H3 119.2 . .
C3 C4 H4 121.0 . .
C5 C4 C3 118.1(9) . .
C5 C4 H4 121.0 . .
C4 C5 H5 118.9 . .
C4 C5 C6 122.5(10) . .
C6 C5 H5 118.6 . .
C5 C6 C8 115.4(9) . .
C7 C6 C5 120.1(9) . .
C7 C6 C8 124.4(9) . .
O2 C7 C2 118.7(8) . .
O2 C7 C6 124.7(8) . .
C6 C7 C2 116.6(8) . .
N1 C8 C6 126.9(10) . .
N1 C8 H8 116.6 . .
C6 C8 H8 116.4 . .
O3 C9 N2 122.4(11) . .
O3 C9 N2' 119.6(11) . .
O3 C9 C10 122.2(8) . .
N2 C9 C10 113.3(10) . .
N2' C9 C10 113.0(10) . .
N3 C10 C9 121.8(8) . .
N3 C10 C11 118.8(9) . .
C11 C10 C9 119.4(9) . .
C10 C11 H11 118.8 . .
C10 C11 C12 122.3(10) . .
C12 C11 H11 118.9 . .
C11 C12 H12 121.1 . .
C13 C12 C11 117.8(10) . .
C13 C12 H12 121.1 . .
C12 C13 H13 119.9 . .
C12 C13 C14 120.3(10) . .
C14 C13 H13 119.8 . .
N3 C14 C13 120.4(8) . .
N3 C14 C15 120.7(8) . .
C13 C14 C15 118.8(8) . .
O5 C15 C14 119.8(7) . .
N4 C15 O5 126.9(8) . .
N4 C15 C14 113.1(8) . .
N5 C16 H16A 118.6 . .
N5 C16 C17 122.6(8) . .
C17 C16 H16A 118.8 . .
C18 C17 C16 118.1(9) . .
C18 C17 C22 120.6(9) . .
C22 C17 C16 121.0(8) . .
C17 C18 H18 120.2 . .
C19 C18 C17 119.5(9) . .
C19 C18 H18 120.3 . .
C18 C19 H19 119.4 . .
C20 C19 C18 121.5(9) . .
C20 C19 H19 119.1 . .
C21 C20 C19 118.7(10) . .
O7 C21 C20 125.3(9) . .
O7 C21 C22 112.2(8) . .
C20 C21 C22 122.5(9) . .
O6 C22 C17 123.4(8) . .
O6 C22 C21 119.7(8) . .
C17 C22 C21 116.9(8) . .
O7 C23 H23A 109.5 . .
O7 C23 H23B 109.3 . .
O7 C23 H23C 109.6 . .
H23A C23 H23B 109.5 . .
H23A C23 H23C 109.5 . .
H23B C23 H23C 109.5 . .
O8 C24 H24A 109.2 . .
O8 C24 H24B 109.4 . .
O8 C24 H24C 109.8 . .
H24A C24 H24B 109.5 . .
H24A C24 H24C 109.5 . .
H24B C24 H24C 109.5 . .
O8 C25 C26 124.0(10) . .
O8 C25 C30 114.7(9) . .
C26 C25 C30 121.3(10) . .
C25 C26 H26 120.6 . .
C25 C26 C27 118.8(10) . .
C27 C26 H26 120.6 . .
C26 C27 H27 119.7 . .
C28 C27 C26 120.6(10) . .
C28 C27 H27 119.7 . .
C27 C28 H28 119.2 . .
C27 C28 C29 121.7(11) . .
C29 C28 H28 119.2 . .
C28 C29 C30 119.7(10) . .
C28 C29 C31 120.7(10) . .
C31 C29 C30 119.5(9) . .
O9 C30 C25 120.2(9) . .
O9 C30 C29 122.4(9) . .
C25 C30 C29 117.4(9) . .
N6 C31 C29 126.0(9) . .
N6 C31 H31 116.9 . .
C29 C31 H31 117.1 . .
O10 C32 C33 117.7(10) . .
N7 C32 O10 127.3(9) . .
N7 C32 C33 115.0(9) . .
N8 C33 C32 118.1(8) . .
N8 C33 C34 119.1(9) . .
C34 C33 C32 122.8(9) . .
C33 C34 H34 120.0 . .
C33 C34 C35 120.2(9) . .
C35 C34 H34 119.8 . .
C34 C35 H35 120.2 . .
C36 C35 C34 119.5(9) . .
C36 C35 H35 120.3 . .
C35 C36 H36 120.0 . .
C35 C36 C37 120.0(9) . .
C37 C36 H36 120.0 . .
N8 C37 C36 118.7(8) . .
N8 C37 C38 120.8(8) . .
C36 C37 C38 120.3(8) . .
O12 C38 C37 118.8(9) . .
N9 C38 O12 125.3(8) . .
N9 C38 C37 115.3(8) . .
N10 C39 H39 116.7 . .
N10 C39 C40 126.5(9) . .
C40 C39 H39 116.8 . .
C41 C40 C39 118.7(9) . .
C45 C40 C39 122.9(8) . .
C45 C40 C41 118.2(9) . .
C40 C41 H41 119.1 . .
C42 C41 C40 121.7(9) . .
C42 C41 H41 119.2 . .
C41 C42 H42 119.9 . .
C41 C42 C43 120.1(9) . .
C43 C42 H42 120.0 . .
C42 C43 H43 120.4 . .
C44 C43 C42 119.2(9) . .
C44 C43 H43 120.4 . .
O14 C44 C45 113.4(8) . .
C43 C44 O14 124.9(8) . .
C43 C44 C45 121.6(9) . .
O13 C45 C40 122.1(8) . .
O13 C45 C44 118.5(8) . .
C44 C45 C40 119.1(8) . .
O14 C46 H46A 109.4 . .
O14 C46 H46B 109.5 . .
O14 C46 H46C 109.5 . .
H46A C46 H46B 109.4 . .
H46A C46 H46C 109.5 . .
H46B C46 H46C 109.5 . .
O21 C49 H49A 109.7 . .
O21 C49 H49B 109.7 . .
O21 C49 H49C 109.0 . .
H49A C49 H49B 109.5 . .
H49A C49 H49C 109.5 . .
H49B C49 H49C 109.5 . .
O22 C55 H55A 111.2 . .
O22 C55 H55B 108.1 . .
O22 C55 H55C 109.2 . .
H55A C55 H55B 109.5 . .
H55A C55 H55C 109.4 . .
H55B C55 H55C 109.5 . .
O20 C56 H56A 106.9 . .
O20 C56 H56B 111.8 . .
O20 C56 H56C 109.7 . .
H56A C56 H56B 109.5 . .
H56A C56 H56C 109.5 . .
H56B C56 H56C 109.5 . .
H55B O2W H2W 108.9 . .
C57 O19 H19A 110.4 . .
O19 C57 H57A 108.4 . .
O19 C57 H57B 110.7 . .
O19 C57 H57C 109.3 . .
H57A C57 H57B 109.5 . .
H57A C57 H57C 109.5 . .
H57B C57 H57C 109.5 . .
C56' O20' H20' 109.5 . .
O20' C56' H56D 109.5 . .
O20' C56' H56E 109.5 . .
O20' C56' H56F 109.5 . .
H56D C56' H56E 109.5 . .
H56D C56' H56F 109.5 . .
H56E C56' H56F 109.5 . .
C51 O35 H35A 105.1 . .
O35 C51 H51A 110.4 . .
O35 C51 H51B 109.4 . .
O35 C51 H51C 108.5 . .
H51A C51 H51B 109.5 . .
H51A C51 H51C 109.5 . .
H51B C51 H51C 109.5 . .

loop_
_geom_bond_atom_site_label_1
_geom_bond_atom_site_label_2
_geom_bond_distance
_geom_bond_site_symmetry_2
Dy1 Dy2 3.6532(6) .
Dy1 Dy6 3.7447(6) 2_655
Dy1 O1 2.584(6) .
Dy1 O2 2.446(6) .
Dy1 O6 2.392(6) 2_655
Dy1 O9 2.285(6) .
Dy1 O10 2.462(6) .
Dy1 O15 2.329(6) .
Dy1 O23 2.454(7) .
Dy1 O24 2.519(7) .
Dy1 N6 2.521(8) .
Dy1 N11 2.888(8) .
Dy2 Dy3 3.9740(4) .
Dy2 Dy6 3.8216(6) 2_655
Dy2 O2 2.400(6) .
Dy2 O3 2.410(6) .
Dy2 O5 2.402(5) 2_655
Dy2 O10 2.388(6) .
Dy2 O11 2.401(6) .
Dy2 O15 2.340(6) .
Dy2 O16 2.341(5) .
Dy2 O20 2.625(8) .
Dy2 N1 2.415(10) .
Dy3 Dy4 3.8141(5) 2_655
Dy3 Dy4 3.8142(5) .
Dy3 Dy5 3.963(2) 2_655
Dy3 Dy5 3.963(2) .
Dy3 O3 2.364(5) 2_655
Dy3 O3 2.364(5) .
Dy3 O4 2.384(5) .
Dy3 O4 2.384(5) 2_655
Dy3 O16 2.432(5) 2_655
Dy3 O16 2.432(5) .
Dy3 O17 2.323(5) 2_655
Dy3 O17 2.323(5) .
Dy4 Dy5 3.773(2) .
Dy4 Dy5' 3.639(2) .
Dy4 O1W 2.392(7) .
Dy4 O11 2.442(6) .
Dy4 O12 2.399(6) .
Dy4 O16 2.373(5) .
Dy4 O17 2.378(5) .
Dy4 O22 2.365(9) .
Dy4 O26 2.418(7) .
Dy4 O27 2.576(10) .
Dy4 O29 2.374(6) .
Dy5 Dy6 3.629(2) .
Dy5 O4 2.800(6) .
Dy5 O12 2.333(6) .
Dy5 O13 2.186(6) .
Dy5 O17 2.315(6) .
Dy5 O18 2.270(6) .
Dy5 O32 2.598(9) .
Dy5 O33 2.692(10) .
Dy5 N10 2.427(8) .
Dy5' Dy6 3.838(2) .
Dy5' O12 2.346(6) .
Dy5' O13 2.391(7) .
Dy5' O17 2.364(6) .
Dy5' O18 2.324(6) .
Dy5' O32 2.253(9) .
Dy5' O33 2.272(10) .
Dy5' N10 2.666(8) .
Dy5' N14 2.672(14) .
Dy6 O5 2.419(6) .
Dy6 O6 2.306(6) .
Dy6 O13 2.339(6) .
Dy6 O14 2.522(6) .
Dy6 O15 2.278(6) 2_655
Dy6 O18 2.282(6) .
Dy6 O21 2.345(6) .
Dy6 N5 2.435(7) .
O1 C1 1.446(11) .
O1 C2 1.377(12) .
O1W H1WA 0.8499 .
O1W H1WB 0.8498 .
O2 C7 1.312(10) .
O3 C9 1.276(11) .
O4 N3 1.346(9) .
O5 C15 1.310(10) .
O6 C22 1.336(10) .
O7 C21 1.363(12) .
O7 C23 1.432(11) .
O8 C24 1.404(13) .
O8 C25 1.350(12) .
O9 C30 1.320(11) .
O10 C32 1.297(11) .
O11 N8 1.339(9) .
O12 C38 1.305(11) .
O13 C45 1.337(10) .
O14 C44 1.381(11) .
O14 C46 1.450(11) .
O15 H15 0.8500 .
O16 H16 0.8500 .
O17 H17 0.8498 .
O20 H20 0.8404 .
O20 C56 1.413(10) .
O21 H21 0.8501 .
O21 C49 1.416(12) .
O22 C55 1.127(9) .
O23 N11 1.262(11) .
O24 N11 1.264(11) .
O25 N11 1.235(11) .
O26 N12 1.253(12) .
O27 N12 1.344(16) .
O28 N12 1.161(14) .
O29 N13 1.308(11) .
O30 N13 1.411(14) .
O30' N13 1.302(13) .
O31 N13 1.301(10) .
O32 N14 1.271(13) .
O33 N14 1.269(13) .
O34 N14 1.209(15) .
N1 N2 1.495(17) .
N1 N2' 1.459(19) .
N1 C8 1.292(14) .
N2 C9 1.336(18) .
N2' C9 1.347(18) .
N3 C10 1.360(12) .
N3 C14 1.364(11) .
N4 N5 1.409(10) .
N4 C15 1.290(11) .
N5 C16 1.284(12) .
N6 N7 1.400(11) .
N6 C31 1.283(14) .
N7 C32 1.287(13) .
N8 C33 1.367(12) .
N8 C37 1.342(12) .
N9 N10 1.400(10) .
N9 C38 1.294(12) .
N10 C39 1.281(12) .
C1 H1A 0.9800 .
C1 H1B 0.9803 .
C1 H1C 0.9800 .
C2 C3 1.374(13) .
C2 C7 1.432(12) .
C3 H3 0.9502 .
C3 C4 1.381(15) .
C4 H4 0.9499 .
C4 C5 1.361(15) .
C5 H5 0.9500 .
C5 C6 1.405(13) .
C6 C7 1.398(13) .
C6 C8 1.446(14) .
C8 H8 0.9502 .
C9 C10 1.484(14) .
C10 C11 1.369(14) .
C11 H11 0.9505 .
C11 C12 1.376(16) .
C12 H12 0.9500 .
C12 C13 1.370(15) .
C13 H13 0.9501 .
C13 C14 1.378(13) .
C14 C15 1.489(12) .
C16 H16A 0.9501 .
C16 C17 1.439(13) .
C17 C18 1.407(13) .
C17 C22 1.416(13) .
C18 H18 0.9503 .
C18 C19 1.392(15) .
C19 H19 0.9500 .
C19 C20 1.385(15) .
C20 C21 1.383(13) .
C21 C22 1.421(13) .
C23 H23A 0.9801 .
C23 H23B 0.9801 .
C23 H23C 0.9799 .
C24 H24A 0.9800 .
C24 H24B 0.9798 .
C24 H24C 0.9806 .
C25 C26 1.397(14) .
C25 C30 1.420(14) .
C26 H26 0.9500 .
C26 C27 1.421(17) .
C27 H27 0.9500 .
C27 C28 1.357(17) .
C28 H28 0.9500 .
C28 C29 1.393(14) .
C29 C30 1.437(14) .
C29 C31 1.430(15) .
C31 H31 0.9502 .
C32 C33 1.485(13) .
C33 C34 1.374(13) .
C34 H34 0.9497 .
C34 C35 1.382(14) .
C35 H35 0.9502 .
C35 C36 1.373(14) .
C36 H36 0.9603 .
C36 C37 1.402(13) .
C37 C38 1.486(12) .
C39 H39 0.9500 .
C39 C40 1.448(13) .
C40 C41 1.406(13) .
C40 C45 1.405(13) .
C41 H41 0.9499 .
C41 C42 1.361(13) .
C42 H42 0.9503 .
C42 C43 1.394(14) .
C43 H43 0.9501 .
C43 C44 1.376(13) .
C44 C45 1.392(13) .
C46 H46A 0.9804 .
C46 H46B 0.9801 .
C46 H46C 0.9800 .
C49 H49A 0.9799 .
C49 H49B 0.9801 .
C49 H49C 0.9802 .
C55 H55A 0.9804 .
C55 H55B 0.9802 .
C55 H55C 0.9801 .
C56 H56A 0.9798 .
C56 H56B 0.9799 .
C56 H56C 0.9801 .
O2W H55B 1.3174 .
O2W H2W 0.8501 .
O19 H19A 0.8401 .
O19 C57 1.404(10) .
C57 H57A 0.9799 .
C57 H57B 0.9800 .
C57 H57C 0.9802 .
O20' H20' 0.8400 .
O20' C56' 1.38(2) .
C56' H56D 0.9800 .
C56' H56E 0.9800 .
C56' H56F 0.9800 .
O35 H35A 0.8501 .
O35 C51 1.34(2) .
C51 H51A 0.9801 .
C51 H51B 0.9796 .
C51 H51C 0.9797 .
